data_1549467
loop_
_publ_author_name
'Birger Dittrich'
'Justin Bergmann'
'Peter Roloff'
'Guido J. Reiss'

_publ_section_title
;
 New Polymorphs of the Phase-Change Material Sodium Acetate
;
_journal_name_full Crystals
_journal_page_first 213
_journal_paper_doi 10.3390/cryst8050213
_journal_volume 8
_journal_year 2018
_chemical_formula_moiety 'C2 H3 Na O2'
_chemical_formula_sum 'C2 H3 Na O2'
_chemical_formula_weight 82.03
_chemical_name_common 'Sodium Acetate'
_chemical_name_systematic 'Sodium Acetate'
_space_group_crystal_system orthorhombic
_space_group_IT_number 54
_space_group_name_Hall '-P 2a 2ac'
_space_group_name_H-M_alt 'P c c a'
_symmetry_space_group_name_Hall '-P 2a 2ac'
_symmetry_space_group_name_H-M 'P c c a'
_atom_sites_solution_hydrogens difmap
_audit_conform_dict_location ftp://ftp.iucr.org/pub/cif_core.dic
_audit_conform_dict_name cif_core.dic
_audit_conform_dict_version 2.3
_audit_creation_date '14-Mar-03 T19:02:38-00:00'
_audit_creation_method 'XD routine XDCIF'
_cell_angle_alpha 90
_cell_angle_beta 90
_cell_angle_gamma 90
_cell_formula_units_Z 4
_cell_length_a 5.9482(7)
_cell_length_b 10.0866(10)
_cell_length_c 5.8984(6)
_cell_measurement_reflns_used 9994
_cell_measurement_temperature 100(2)
_cell_measurement_theta_max 35.7848
_cell_measurement_theta_min 4.0571
_cell_volume 353.89(7)
_computing_cell_refinement 'SAINT V8.38A (Bruker AXS, 2014)'
_computing_data_collection 'APEX2 v2014.11-0'
_computing_data_reduction 'SAINT V8.38A (Bruker AXS, 2014)'
_computing_molecular_graphics 'H\"ubschle, (2011)'
_computing_publication_material 'enCIFer 1.5.1, CCDC, 2012'
_computing_structure_refinement 'XDLSM, Volkov et al, (2006)'
_computing_structure_solution 'SHELXT (Sheldrick, 2014)'
_diffrn_ambient_temperature 100(2)
_diffrn_measured_fraction_theta_full 0.991
_diffrn_measured_fraction_theta_max 0.985
_diffrn_measurement_device_type 'Huber Type 512 four circle diffractometer'
_diffrn_measurement_method '\w and \f scans'
_diffrn_radiation_type MoK\a
_diffrn_radiation_wavelength 0.71073
_diffrn_reflns_av_R_equivalents 0.0558
_diffrn_reflns_av_unetI/netI 0.0130
_diffrn_reflns_Laue_measured_fraction_full 0.991
_diffrn_reflns_Laue_measured_fraction_max 0.985
_diffrn_reflns_limit_h_max 9
_diffrn_reflns_limit_h_min -9
_diffrn_reflns_limit_k_max 16
_diffrn_reflns_limit_k_min -16
_diffrn_reflns_limit_l_max 9
_diffrn_reflns_limit_l_min -9
_diffrn_reflns_number 52457
_diffrn_reflns_point_group_measured_fraction_full 0.991
_diffrn_reflns_point_group_measured_fraction_max 0.985
_diffrn_reflns_theta_full 25.242
_diffrn_reflns_theta_max 36.515
_diffrn_reflns_theta_min 2.027
_diffrn_source 'Incoatec 3.0 microsource'
_exptl_absorpt_coefficient_mu 0.237
_exptl_absorpt_correction_T_max 0.6499
_exptl_absorpt_correction_T_min 0.5303
_exptl_absorpt_correction_type empirical
_exptl_absorpt_process_details
;
SADABS version 2016/2, multi-scan. (G. M. Sheldrick, 2016)
;
_exptl_crystal_density_diffrn 1.540
_exptl_crystal_description plate
_exptl_crystal_F_000 168
_exptl_crystal_size_max 0.54
_exptl_crystal_size_mid 0.45
_exptl_crystal_size_min 0.12
_refine_diff_density_max 0.227
_refine_diff_density_min -0.193
_refine_diff_density_rms 0.051
_refine_ls_extinction_method none
_refine_ls_goodness_of_fit_ref 1.5854
_refine_ls_matrix_type full
_refine_ls_number_parameters 37
_refine_ls_number_reflns 703
_refine_ls_number_restraints 0
_refine_ls_R_factor_all 0.046
_refine_ls_R_factor_gt 0.029
_refine_ls_shift/su_max 0
_refine_ls_structure_factor_coef Fsqd
_refine_ls_weighting_details
;
calc w2 = q/[s^2^(Fo^2^) + (0.03 
P)^2^ + 0.08 P + 0.00 
+ 0.00 sin(th)] where P = 
(0.3333 Fo^2^ + 0.6667 Fc^2^) q 
= 1.0 
;
_refine_ls_weighting_scheme calc
_refine_ls_wR_factor_ref 0.081
_reflns_Friedel_coverage 0.000
_reflns_Friedel_fraction_full .
_reflns_Friedel_fraction_max .
_reflns_number_gt 704
_reflns_number_total 840
_reflns_threshold_expression 'I > 2\s(I)'
_cod_data_source_file NaAc_pcca.cif
_cod_data_source_block ortho
_cod_database_code 1549467
_shelxl_version_number 2014/6

loop_
_space_group_symop_id
_space_group_symop_operation_xyz
1 +X,+Y,+Z
2 1/2-X,-Y,+Z
3 -X,+Y,1/2-Z
4 1/2+X,-Y,1/2-Z
5 -X,-Y,-Z
6 1/2+X,+Y,-Z
7 +X,-Y,1/2+Z
8 1/2-X,+Y,1/2+Z

loop_
_atom_local_axes_atom_label
_atom_local_axes_atom0
_atom_local_axes_ax1
_atom_local_axes_atom1
_atom_local_axes_atom2
_atom_local_axes_ax2
NA(1) O(1) Z NA(1) C(1) Y
O(1) C(1) X O(1) DUM1 Y
O(2) C(1) X O(2) DUM2 Y
C(1) O(1) X C(1) DUM1 Y
C(2) C(1) Z C(2) H(2C) X
H(2A) C(2) Z H(2A) C(1) Y
H(2B) C(2) Z H(2B) C(1) Y
H(2C) C(2) Z H(2C) C(1) Y

loop_
_atom_site_label
_atom_site_type_symbol
_atom_site_fract_x
_atom_site_fract_y
_atom_site_fract_z
_atom_site_U_iso_or_equiv
_atom_site_adp_type
_atom_site_occupancy
_atom_site_symmetry_multiplicity
Na(1) Na 0.5 0.58375(4) 0.25 0.013 Uani 1 4
O(1) O 0.36793(10) 0.64246(6) 0.88432(9) 0.015 Uani 0.8581 8
O(2) O 0.3681(8) 0.6426(4) 0.6145(8) 0.022 Uani 0.1419 8
C(1) C 0.5 0.70146(9) 0.75 0.012 Uani 1 4
C(2) C 0.5 0.85216(12) 0.75 0.031 Uani 1 4
H(2A) H 0.4073 0.8882 0.6027 0.061(11) Uiso 0.5 8
H(2B) H 0.6728 0.8882 0.7426 0.056(11) Uiso 0.5 8
H(2C) H 0.4199 0.8882 0.9046 0.051(10) Uiso 0.5 8

loop_
_atom_site_aniso_label
_atom_site_aniso_U_11
_atom_site_aniso_U_22
_atom_site_aniso_U_33
_atom_site_aniso_U_23
_atom_site_aniso_U_13
_atom_site_aniso_U_12
Na(1) 0.0099(2) 0.0187(2) 0.00898(18) 0 0.00011(12) 0
O(1) 0.0102(3) 0.0265(3) 0.0080(2) 0.00218(19) 0.00032(17) -0.0024(2)
O(2) 0.022(2) 0.0131(14) 0.033(2) -0.0043(15) 0.0015(16) -0.0036(14)
C(1) 0.0105(4) 0.0161(3) 0.0101(3) 0 0.0015(3) 0
C(2) 0.0384(8) 0.0156(4) 0.0382(7) 0 0.0059(5) 0

loop_
_geom_angle_atom_site_label_1
_geom_angle_atom_site_label_2
_geom_angle_atom_site_label_3
_geom_angle
_geom_angle_site_symmetry_1
_geom_angle_site_symmetry_2
_geom_angle_site_symmetry_3
_geom_angle_publ_flag
NA(1) NA(1) NA(1) 120.80(2) 2_565 1_555 2_665 yes
NA(1) NA(1) NA(1) 75.786(11) 2_565 1_555 5_665 yes
NA(1) NA(1) O(1) 80.518(14) 2_565 1_555 1_554 yes
NA(1) NA(1) O(1) 114.299(15) 2_565 1_555 3_656 yes
NA(1) NA(1) O(1) 156.080(19) 2_565 1_555 6_556 yes
NA(1) NA(1) O(2) 155.98(10) 2_565 1_555 6_556 yes
O(1) NA(1) O(1) 151.07(4) 1_554 1_555 3_656 yes
O(1) NA(1) O(1) 86.574(14) 1_554 1_555 6_556 yes
O(1) NA(1) O(1) 86.365(14) 1_554 1_555 8_554 yes
O(1) NA(1) O(2) 130.89(11) 1_554 1_555 1_555 yes
O(1) NA(1) O(2) 122.85(10) 1_554 1_555 6_556 yes
NA(1) O(1) NA(1) 122.72(3) 1_556 1_555 6_456 yes
NA(1) O(1) C(1) 118.80(4) 1_556 1_555 1_555 yes
NA(1) O(2) NA(1) 122.84(18) 1_555 1_555 6_456 yes
NA(1) O(2) C(1) 119.1(3) 1_555 1_555 1_555 yes
O(1) C(1) O(1) 123.85(9) 1_555 1_555 3_656 yes
O(1) C(1) C(2) 118.07(5) 1_555 1_555 1_555 yes
O(2) C(1) O(2) 124.2(4) 1_555 1_555 3_656 yes
O(2) C(1) C(2) 117.92(19) 1_555 1_555 1_555 yes

loop_
_geom_bond_atom_site_label_1
_geom_bond_atom_site_label_2
_geom_bond_distance
_geom_bond_site_symmetry_1
_geom_bond_site_symmetry_2
_geom_bond_publ_flag
NA(1) NA(1) 3.4205(4) 1_555 2_565 yes
NA(1) NA(1) 3.3989(4) 1_555 5_665 yes
NA(1) O(1) 2.3707(5) 1_555 1_554 yes
NA(1) O(1) 2.4017(6) 1_555 6_556 yes
NA(1) O(2) 2.364(4) 1_555 1_555 yes
NA(1) O(2) 2.405(4) 1_555 6_556 yes
O(1) C(1) 1.2645(7) 1_555 1_555 yes
O(2) C(1) 1.268(4) 1_555 1_555 yes
C(1) C(2) 1.5201(15) 1_555 1_555 yes
